data_7211413
loop_
_publ_author_name
'Guo, Xiang-Guang'
'Yang, Wen-Bin'
'Wu, Xiao-Yuan'
'Zhang, Qi-Kai'
'Lu, Can-Zhong'

_publ_section_title
;
 Construction of coordination polymers based on
 methylenebis(3,5-dimethylpyrazole) and varied aromatic carboxylic acids
;
_journal_issue 46
_journal_name_full CrystEngComm
_journal_page_first 10107
_journal_paper_doi 10.1039/c3ce41575a
_journal_volume 15
_journal_year 2013
_chemical_formula_sum 'C19 H21 Mn N5 O7'
_chemical_formula_weight 486.35
_chemical_name_systematic
;
?
;
_space_group_IT_number 14
_symmetry_cell_setting monoclinic
_symmetry_space_group_name_Hall '-P 2yn'
_symmetry_space_group_name_H-M 'P 1 21/n 1'
_atom_sites_solution_hydrogens geom
_atom_sites_solution_primary direct
_atom_sites_solution_secondary difmap
_audit_creation_method SHELXL-97
_cell_angle_alpha 90.00
_cell_angle_beta 109.179(2)
_cell_angle_gamma 90.00
_cell_formula_units_Z 4
_cell_length_a 12.3734(2)
_cell_length_b 11.2005(2)
_cell_length_c 15.8979(3)
_cell_measurement_temperature 293(2)
_cell_volume 2080.97(7)
_computing_structure_refinement 'SHELXL-97 (Sheldrick, 1997)'
_computing_structure_solution 'SHELXS-97 (Sheldrick, 1990)'
_diffrn_ambient_temperature 293(2)
_diffrn_measured_fraction_theta_full 0.975
_diffrn_measured_fraction_theta_max 0.975
_diffrn_radiation_monochromator graphite
_diffrn_radiation_source 'fine-focus sealed tube'
_diffrn_radiation_type MoK\a
_diffrn_radiation_wavelength 0.71073
_diffrn_reflns_av_R_equivalents 0.0192
_diffrn_reflns_av_sigmaI/netI 0.0256
_diffrn_reflns_limit_h_max 15
_diffrn_reflns_limit_h_min -15
_diffrn_reflns_limit_k_max 13
_diffrn_reflns_limit_k_min -12
_diffrn_reflns_limit_l_max 19
_diffrn_reflns_limit_l_min -11
_diffrn_reflns_number 7966
_diffrn_reflns_theta_full 26.36
_diffrn_reflns_theta_max 26.36
_diffrn_reflns_theta_min 2.27
_exptl_absorpt_coefficient_mu 0.688
_exptl_absorpt_correction_T_max 0.9039
_exptl_absorpt_correction_T_min 0.8524
_exptl_absorpt_correction_type multi-scan
_exptl_crystal_colour colorless
_exptl_crystal_density_diffrn 1.552
_exptl_crystal_density_method 'not measured'
_exptl_crystal_description block
_exptl_crystal_F_000 1004
_exptl_crystal_size_max 0.24
_exptl_crystal_size_mid 0.16
_exptl_crystal_size_min 0.15
_refine_diff_density_max 0.368
_refine_diff_density_min -0.616
_refine_diff_density_rms 0.070
_refine_ls_extinction_method none
_refine_ls_goodness_of_fit_ref 1.031
_refine_ls_hydrogen_treatment mixed
_refine_ls_matrix_type full
_refine_ls_number_parameters 297
_refine_ls_number_reflns 4134
_refine_ls_number_restraints 0
_refine_ls_restrained_S_all 1.031
_refine_ls_R_factor_all 0.0500
_refine_ls_R_factor_gt 0.0462
_refine_ls_shift/su_max 0.001
_refine_ls_shift/su_mean 0.000
_refine_ls_structure_factor_coef Fsqd
_refine_ls_weighting_details 'calc w=1/[\s^2^(Fo^2^)+(0.0653P)^2^+3.5810P] where P=(Fo^2^+2Fc^2^)/3'
_refine_ls_weighting_scheme calc
_refine_ls_wR_factor_gt 0.1315
_refine_ls_wR_factor_ref 0.1342
_reflns_number_gt 3789
_reflns_number_total 4134
_reflns_threshold_expression >2sigma(I)
_cod_data_source_file c3ce41575a.txt
_cod_data_source_block a
_cod_original_cell_volume 2080.97(6)
_cod_original_sg_symbol_H-M p21/n
_cod_database_code 7211413

loop_
_symmetry_equiv_pos_as_xyz
'x, y, z'
'-x+1/2, y+1/2, -z+1/2'
'-x, -y, -z'
'x-1/2, -y-1/2, z-1/2'

loop_
_atom_site_label
_atom_site_type_symbol
_atom_site_fract_x
_atom_site_fract_y
_atom_site_fract_z
_atom_site_U_iso_or_equiv
_atom_site_adp_type
_atom_site_occupancy
_atom_site_symmetry_multiplicity
_atom_site_calc_flag
_atom_site_refinement_flags
Mn1 Mn 0.20256(3) 0.41564(4) 0.10699(3) 0.02567(15) Uani 1 1 d .
O6 O -0.21696(17) 0.07869(19) -0.25212(13) 0.0318(5) Uani 1 1 d .
O1W O 0.04549(17) 0.5099(2) 0.11874(15) 0.0277(4) Uani 1 1 d .
O2 O 0.07313(17) 0.31305(18) -0.01239(13) 0.0315(4) Uani 1 1 d .
N4 N 0.6382(2) 0.6659(2) -0.09887(17) 0.0321(5) Uani 1 1 d .
O1 O 0.11414(18) 0.2496(2) 0.12559(14) 0.0361(5) Uani 1 1 d .
N3 N 0.17502(19) 0.5938(2) -0.04985(16) 0.0273(5) Uani 1 1 d .
H3 H 0.1134 0.5569 -0.0798 0.033 Uiso 1 1 calc R
N2 N 0.22808(19) 0.5798(2) 0.03910(16) 0.0270(5) Uani 1 1 d .
C19 C 0.2299(2) 0.6718(3) -0.08541(19) 0.0270(6) Uani 1 1 d .
C18 C -0.0659(2) 0.0881(2) 0.08023(18) 0.0262(6) Uani 1 1 d .
H18 H -0.0232 0.0962 0.1402 0.031 Uiso 1 1 calc R
C17 C 0.3246(2) 0.7117(2) -0.01680(19) 0.0254(5) Uani 1 1 d .
C16 C 0.0554(2) 0.2441(2) 0.04490(18) 0.0251(5) Uani 1 1 d .
C15 C 0.4912(2) 0.7582(3) -0.0713(2) 0.0288(6) Uani 1 1 d .
C14 C -0.0396(2) 0.1543(2) 0.01628(18) 0.0240(5) Uani 1 1 d .
C13 C 0.5858(2) 0.6817(2) -0.03839(19) 0.0271(6) Uani 1 1 d .
C12 C 0.3190(2) 0.6522(3) 0.05969(19) 0.0276(6) Uani 1 1 d .
C11 C -0.2214(2) -0.0073(3) -0.03475(18) 0.0271(6) Uani 1 1 d .
H11 H -0.2828 -0.0600 -0.0507 0.032 Uiso 1 1 calc R
N5 N -0.1874(2) -0.0566(3) 0.12232(18) 0.0389(6) Uani 1 1 d .
C10 C -0.2577(2) 0.0353(3) -0.19612(18) 0.0298(6) Uani 1 1 d .
C9 C 0.4124(2) 0.8010(2) -0.0232(2) 0.0312(6) Uani 1 1 d .
H9A H 0.3728 0.8716 -0.0534 0.037 Uiso 1 1 calc R
H9B H 0.4582 0.8245 0.0366 0.037 Uiso 1 1 calc R
C8 C -0.1922(2) 0.0564(3) -0.09912(17) 0.0250(5) Uani 1 1 d .
N1 N 0.5766(2) 0.7314(3) -0.17014(18) 0.0402(7) Uani 1 1 d .
H1 H 0.5920 0.7358 -0.2190 0.048 Uiso 1 1 calc R
C7 C -0.1026(2) 0.1377(2) -0.07332(17) 0.0247(5) Uani 1 1 d .
H7 H -0.0844 0.1817 -0.1164 0.030 Uiso 1 1 calc R
C6 C 0.4890(2) 0.7885(3) -0.1560(2) 0.0384(7) Uani 1 1 d .
C5 C -0.1567(2) 0.0097(2) 0.05355(18) 0.0259(5) Uani 1 1 d .
O5 O -0.3475(2) -0.0234(3) -0.21378(16) 0.0626(9) Uani 1 1 d .
C4 C 0.6288(3) 0.6231(3) 0.0505(2) 0.0388(7) Uani 1 1 d .
H4A H 0.6947 0.5754 0.0541 0.058 Uiso 1 1 calc R
H4B H 0.5700 0.5731 0.0586 0.058 Uiso 1 1 calc R
H4C H 0.6496 0.6830 0.0962 0.058 Uiso 1 1 calc R
C3 C 0.1864(3) 0.6994(3) -0.1825(2) 0.0414(7) Uani 1 1 d .
H3A H 0.1168 0.6561 -0.2102 0.062 Uiso 1 1 calc R
H3B H 0.2425 0.6765 -0.2091 0.062 Uiso 1 1 calc R
H3C H 0.1717 0.7835 -0.1908 0.062 Uiso 1 1 calc R
O4 O -0.1244(3) -0.0514(4) 0.19800(19) 0.0940(14) Uani 1 1 d .
O3 O -0.2774(3) -0.1091(3) 0.10162(19) 0.0688(9) Uani 1 1 d .
C2 C 0.3960(3) 0.6620(3) 0.1540(2) 0.0447(8) Uani 1 1 d .
H2A H 0.3690 0.6101 0.1909 0.067 Uiso 1 1 calc R
H2B H 0.3962 0.7429 0.1741 0.067 Uiso 1 1 calc R
H2C H 0.4723 0.6394 0.1579 0.067 Uiso 1 1 calc R
C1 C 0.4116(3) 0.8679(5) -0.2256(3) 0.0679(14) Uani 1 1 d .
H1A H 0.4346 0.8670 -0.2777 0.102 Uiso 1 1 calc R
H1B H 0.4162 0.9479 -0.2030 0.102 Uiso 1 1 calc R
H1C H 0.3343 0.8397 -0.2407 0.102 Uiso 1 1 calc R
H1WA H 0.028(3) 0.571(3) 0.099(2) 0.027(9) Uiso 1 1 d .
H2WB H 0.076(4) 0.524(5) 0.175(4) 0.084(17) Uiso 1 1 d .

loop_
_atom_site_aniso_label
_atom_site_aniso_U_11
_atom_site_aniso_U_22
_atom_site_aniso_U_33
_atom_site_aniso_U_23
_atom_site_aniso_U_13
_atom_site_aniso_U_12
Mn1 0.0220(2) 0.0283(2) 0.0279(2) 0.00141(16) 0.00985(17) -0.00080(16)
O6 0.0263(10) 0.0437(13) 0.0242(10) 0.0007(8) 0.0069(8) -0.0048(8)
O1W 0.0223(9) 0.0315(12) 0.0287(11) 0.0026(9) 0.0075(8) 0.0021(8)
O2 0.0277(10) 0.0325(11) 0.0333(11) 0.0035(9) 0.0089(8) -0.0049(8)
N4 0.0240(11) 0.0388(14) 0.0355(13) 0.0067(11) 0.0123(10) 0.0053(10)
O1 0.0364(11) 0.0354(11) 0.0301(11) 0.0007(9) 0.0024(9) -0.0101(9)
N3 0.0210(11) 0.0292(12) 0.0311(12) 0.0022(9) 0.0079(9) -0.0032(9)
N2 0.0233(11) 0.0287(12) 0.0302(12) 0.0038(9) 0.0101(9) -0.0018(9)
C19 0.0249(13) 0.0274(14) 0.0319(14) 0.0040(11) 0.0136(11) 0.0050(11)
C18 0.0260(13) 0.0270(14) 0.0248(13) -0.0004(10) 0.0075(11) 0.0012(10)
C17 0.0208(12) 0.0228(13) 0.0362(14) 0.0006(11) 0.0145(11) 0.0018(10)
C16 0.0206(12) 0.0231(13) 0.0307(14) -0.0015(10) 0.0072(10) 0.0015(10)
C15 0.0229(13) 0.0258(14) 0.0408(16) 0.0054(12) 0.0147(12) -0.0005(10)
C14 0.0205(12) 0.0226(12) 0.0279(13) -0.0022(10) 0.0066(10) 0.0013(10)
C13 0.0231(12) 0.0252(13) 0.0348(15) 0.0011(11) 0.0118(11) -0.0005(10)
C12 0.0237(13) 0.0286(14) 0.0315(14) -0.0001(11) 0.0102(11) -0.0005(11)
C11 0.0244(12) 0.0267(13) 0.0307(14) -0.0004(11) 0.0098(11) -0.0039(11)
N5 0.0477(16) 0.0369(14) 0.0343(14) 0.0052(11) 0.0167(12) -0.0078(12)
C10 0.0271(13) 0.0341(15) 0.0254(13) 0.0004(11) 0.0045(11) -0.0053(11)
C9 0.0274(13) 0.0224(13) 0.0491(17) 0.0017(12) 0.0197(13) 0.0007(11)
C8 0.0236(13) 0.0257(13) 0.0255(13) -0.0003(10) 0.0077(11) 0.0006(10)
N1 0.0300(13) 0.0593(18) 0.0379(14) 0.0195(13) 0.0202(11) 0.0104(12)
C7 0.0247(12) 0.0254(13) 0.0248(13) 0.0005(10) 0.0092(10) -0.0002(10)
C6 0.0240(14) 0.0459(18) 0.0512(19) 0.0214(15) 0.0205(13) 0.0076(13)
C5 0.0282(13) 0.0241(13) 0.0266(13) 0.0024(10) 0.0108(11) 0.0005(11)
O5 0.0535(15) 0.093(2) 0.0310(12) 0.0070(13) -0.0005(11) -0.0476(16)
C4 0.0401(17) 0.0432(18) 0.0347(16) 0.0056(14) 0.0145(13) 0.0117(14)
C3 0.0452(18) 0.0466(19) 0.0324(16) 0.0062(14) 0.0129(14) -0.0004(15)
O4 0.087(2) 0.143(4) 0.0349(15) 0.0323(18) -0.0021(15) -0.058(2)
O3 0.0737(19) 0.084(2) 0.0512(16) 0.0048(15) 0.0235(15) -0.0456(17)
C2 0.0432(18) 0.052(2) 0.0356(17) 0.0020(15) 0.0078(14) -0.0105(16)
C1 0.041(2) 0.090(3) 0.080(3) 0.056(3) 0.030(2) 0.025(2)

loop_
_atom_type_symbol
_atom_type_description
_atom_type_scat_dispersion_real
_atom_type_scat_dispersion_imag
_atom_type_scat_source
C C 0.0033 0.0016 'International Tables Vol C Tables 4.2.6.8 and 6.1.1.4'
H H 0.0000 0.0000 'International Tables Vol C Tables 4.2.6.8 and 6.1.1.4'
N N 0.0061 0.0033 'International Tables Vol C Tables 4.2.6.8 and 6.1.1.4'
O O 0.0106 0.0060 'International Tables Vol C Tables 4.2.6.8 and 6.1.1.4'
Mn Mn 0.3368 0.7283 'International Tables Vol C Tables 4.2.6.8 and 6.1.1.4'

loop_
_geom_angle_atom_site_label_1
_geom_angle_atom_site_label_2
_geom_angle_atom_site_label_3
_geom_angle
_geom_angle_site_symmetry_1
_geom_angle_site_symmetry_3
O6 Mn1 N2 113.35(9) 4_666 .
O6 Mn1 N4 87.48(9) 4_666 3_665
N2 Mn1 N4 92.42(9) . 3_665
O6 Mn1 O1 88.03(8) 4_666 .
N2 Mn1 O1 156.44(8) . .
N4 Mn1 O1 98.55(9) 3_665 .
O6 Mn1 O1W 90.96(8) 4_666 .
N2 Mn1 O1W 85.22(8) . .
N4 Mn1 O1W 176.41(9) 3_665 .
O1 Mn1 O1W 84.62(8) . .
O6 Mn1 O2 145.54(8) 4_666 .
N2 Mn1 O2 100.49(8) . .
N4 Mn1 O2 97.76(9) 3_665 .
O1 Mn1 O2 57.52(7) . .
O1W Mn1 O2 85.35(7) . .
O6 Mn1 C16 116.53(9) 4_666 .
N2 Mn1 C16 128.54(9) . .
N4 Mn1 C16 101.43(9) 3_665 .
O1 Mn1 C16 28.63(8) . .
O1W Mn1 C16 82.16(8) . .
O2 Mn1 C16 29.03(8) . .
C10 O6 Mn1 126.75(18) . 4_565
C16 O2 Mn1 87.15(16) . .
C13 N4 N1 104.9(2) . .
C13 N4 Mn1 138.4(2) . 3_665
N1 N4 Mn1 116.21(18) . 3_665
C16 O1 Mn1 92.89(17) . .
C19 N3 N2 112.1(2) . .
C12 N2 N3 105.4(2) . .
C12 N2 Mn1 129.02(19) . .
N3 N2 Mn1 120.48(17) . .
N3 C19 C17 107.0(2) . .
N3 C19 C3 120.8(3) . .
C17 C19 C3 132.2(3) . .
C5 C18 C14 118.8(3) . .
C19 C17 C12 105.0(2) . .
C19 C17 C9 127.1(3) . .
C12 C17 C9 127.9(3) . .
O1 C16 O2 121.8(2) . .
O1 C16 C14 118.5(2) . .
O2 C16 C14 119.6(2) . .
O1 C16 Mn1 58.48(14) . .
O2 C16 Mn1 63.81(14) . .
C14 C16 Mn1 171.60(19) . .
C6 C15 C13 105.1(2) . .
C6 C15 C9 127.5(3) . .
C13 C15 C9 127.3(3) . .
C18 C14 C7 119.5(2) . .
C18 C14 C16 119.2(2) . .
C7 C14 C16 121.3(2) . .
N4 C13 C15 110.8(3) . .
N4 C13 C4 121.2(3) . .
C15 C13 C4 128.0(3) . .
N2 C12 C17 110.6(2) . .
N2 C12 C2 119.9(3) . .
C17 C12 C2 129.6(3) . .
C5 C11 C8 118.3(2) . .
O4 N5 O3 122.3(3) . .
O4 N5 C5 118.6(3) . .
O3 N5 C5 119.0(3) . .
O5 C10 O6 125.6(3) . .
O5 C10 C8 117.1(3) . .
O6 C10 C8 117.3(2) . .
C15 C9 C17 115.2(2) . .
C7 C8 C11 119.6(2) . .
C7 C8 C10 120.9(2) . .
C11 C8 C10 119.4(2) . .
C6 N1 N4 112.5(2) . .
C8 C7 C14 120.9(2) . .
N1 C6 C15 106.8(3) . .
N1 C6 C1 121.1(3) . .
C15 C6 C1 132.1(3) . .
C18 C5 C11 122.8(3) . .
C18 C5 N5 118.4(2) . .
C11 C5 N5 118.7(2) . .

loop_
_geom_bond_atom_site_label_1
_geom_bond_atom_site_label_2
_geom_bond_distance
_geom_bond_site_symmetry_2
Mn1 O6 2.132(2) 4_666
Mn1 N2 2.207(2) .
Mn1 N4 2.213(2) 3_665
Mn1 O1 2.226(2) .
Mn1 O1W 2.273(2) .
Mn1 O2 2.343(2) .
Mn1 C16 2.608(3) .
O6 C10 1.256(3) .
O6 Mn1 2.132(2) 4_565
O2 C16 1.267(3) .
N4 C13 1.337(4) .
N4 N1 1.355(3) .
N4 Mn1 2.213(2) 3_665
O1 C16 1.251(3) .
N3 C19 1.340(4) .
N3 N2 1.358(3) .
N2 C12 1.338(4) .
C19 C17 1.387(4) .
C19 C3 1.491(4) .
C18 C5 1.378(4) .
C18 C14 1.381(4) .
C17 C12 1.408(4) .
C17 C9 1.505(4) .
C16 C14 1.499(4) .
C15 C6 1.380(4) .
C15 C13 1.405(4) .
C15 C9 1.502(4) .
C14 C7 1.394(4) .
C13 C4 1.489(4) .
C12 C2 1.494(4) .
C11 C5 1.381(4) .
C11 C8 1.389(4) .
N5 O4 1.201(4) .
N5 O3 1.205(4) .
N5 C5 1.471(4) .
C10 O5 1.241(4) .
C10 C8 1.507(4) .
C8 C7 1.388(4) .
N1 C6 1.340(4) .
C6 C1 1.496(4) .
